data_7718578
loop_
_publ_author_name
'Kaneko, Mayu'
'Masuda, Masahiro'
'Teruya, Ryota'
'Sato, Tetsu'
'Akutagawa, Tomoyuki'
'Matsuda, Masaki'

_publ_section_title
;
 Insulator-metal transition induced by band-filling modulation in
 molecular Mott insulators.
;
_journal_issue 20
_journal_name_full 'Dalton transactions (Cambridge, England : 2003)'
_journal_page_first 8331
_journal_page_last 8335
_journal_paper_doi 10.1039/d5dt00525f
_journal_volume 54
_journal_year 2025
_chemical_formula_moiety 'C32 H16 Li N8, 0.75(Br)'
_chemical_formula_sum 'C32 H16 Br0.75 Li N8'
_chemical_formula_weight 579.40
_space_group_crystal_system tetragonal
_space_group_IT_number 124
_space_group_name_Hall '-P 4 2c'
_space_group_name_H-M_alt 'P 4/m c c'
_atom_sites_solution_hydrogens geom
_atom_sites_solution_primary dual
_audit_creation_date 2025-01-29
_audit_creation_method
;
Olex2 1.3
(compiled 2020.11.12 svn.r5f609507 for OlexSys, GUI svn.r6408)
;
_audit_update_record
;
2025-02-19 deposited with the CCDC.	2025-04-23 downloaded from the CCDC.
;
_cell_angle_alpha 90
_cell_angle_beta 90
_cell_angle_gamma 90
_cell_formula_units_Z 2
_cell_length_a 13.8760(4)
_cell_length_b 13.8760(4)
_cell_length_c 6.4437(4)
_cell_measurement_reflns_used 1631
_cell_measurement_temperature 293(2)
_cell_measurement_theta_max 27.4120
_cell_measurement_theta_min 2.0730
_cell_volume 1240.69(9)
_computing_cell_refinement 'CrysAlisPro 1.171.40.53 (Rigaku OD, 2019)'
_computing_data_collection 'CrysAlisPro 1.171.40.53 (Rigaku OD, 2019)'
_computing_data_reduction 'CrysAlisPro 1.171.40.53 (Rigaku OD, 2019)'
_computing_molecular_graphics 'Olex2 1.3 (Dolomanov et al., 2009)'
_computing_publication_material 'Olex2 1.3 (Dolomanov et al., 2009)'
_computing_structure_refinement 'SHELXL 2018/1 (Sheldrick, 2015)'
_computing_structure_solution 'SHELXT 2014/5 (Sheldrick, 2014)'
_diffrn_ambient_temperature 293(2)
_diffrn_detector 'CCD plate'
_diffrn_detector_area_resol_mean 10.0000
_diffrn_detector_type HyPix3000
_diffrn_measured_fraction_theta_full 0.998
_diffrn_measured_fraction_theta_max 0.961
_diffrn_measurement_details
;
List of Runs (angles in degrees, time in seconds):

  # Type    Start    End  Width  t~exp~   \w     \q     \k     \f   Frames
#--------------------------------------------------------------------------
  1  \w    -59.00 -31.00   0.50   48.95    --  -12.35 123.00   1.00   56
  2  \w    -47.00 -21.00   0.50   48.95    --   12.35 -13.00  -2.00   52
  3  \w    -26.00   6.00   0.50   48.95    --   12.35 109.00 -57.01   64
  4  \w     33.00  61.00   0.50   48.95    --   12.35-125.00 150.00   56
  5  \w      0.00  78.00   0.50   48.95    --   12.35  19.00 -90.00  156
  6  \w    -17.00  32.00   0.50   48.95    --   12.35 -13.00  -2.00   98
;
_diffrn_measurement_device 'four-circle diffractometer'
_diffrn_measurement_device_type 'SuperNova, Single source at offset/far, HyPix3000'
_diffrn_measurement_method '\w scans'
_diffrn_orient_matrix_type 'CrysAlisPro convention (1999,Acta A55,543-557)'
_diffrn_orient_matrix_UB_11 0.0400372000
_diffrn_orient_matrix_UB_12 0.0317370000
_diffrn_orient_matrix_UB_13 -0.0019993000
_diffrn_orient_matrix_UB_21 -0.0313991000
_diffrn_orient_matrix_UB_22 0.0393666000
_diffrn_orient_matrix_UB_23 -0.0190190000
_diffrn_orient_matrix_UB_31 -0.0047228000
_diffrn_orient_matrix_UB_32 0.0074196000
_diffrn_orient_matrix_UB_33 0.1084609000
_diffrn_radiation_monochromator mirror
_diffrn_radiation_probe x-ray
_diffrn_radiation_type 'Mo K\a'
_diffrn_radiation_wavelength 0.71073
_diffrn_reflns_av_R_equivalents 0.0359
_diffrn_reflns_av_unetI/netI 0.0355
_diffrn_reflns_Laue_measured_fraction_full 0.998
_diffrn_reflns_Laue_measured_fraction_max 0.961
_diffrn_reflns_limit_h_max 16
_diffrn_reflns_limit_h_min -13
_diffrn_reflns_limit_k_max 18
_diffrn_reflns_limit_k_min -11
_diffrn_reflns_limit_l_max 7
_diffrn_reflns_limit_l_min -8
_diffrn_reflns_number 4937
_diffrn_reflns_point_group_measured_fraction_full 0.998
_diffrn_reflns_point_group_measured_fraction_max 0.961
_diffrn_reflns_theta_full 25.242
_diffrn_reflns_theta_max 28.167
_diffrn_reflns_theta_min 2.076
_diffrn_source 'micro-focus sealed X-ray tube'
_diffrn_source_type 'SuperNova (Mo) X-ray Source'
_exptl_absorpt_coefficient_mu 1.296
_exptl_absorpt_correction_T_max 1.00000
_exptl_absorpt_correction_T_min 0.52983
_exptl_absorpt_correction_type multi-scan
_exptl_absorpt_process_details
;
CrysAlisPro 1.171.40.53 (Rigaku Oxford Diffraction, 2019)
Empirical absorption correction using spherical harmonics,
 implemented in SCALE3 ABSPACK scaling algorithm.
;
_exptl_crystal_colour Black
_exptl_crystal_density_diffrn 1.551
_exptl_crystal_description needle
_exptl_crystal_F_000 586
_exptl_crystal_size_max 0.6
_exptl_crystal_size_mid 0.05
_exptl_crystal_size_min 0.05
_refine_diff_density_max 0.878
_refine_diff_density_min -1.356
_refine_diff_density_rms 0.071
_refine_ls_extinction_method none
_refine_ls_goodness_of_fit_ref 1.063
_refine_ls_hydrogen_treatment constr
_refine_ls_matrix_type full
_refine_ls_number_parameters 65
_refine_ls_number_reflns 810
_refine_ls_number_restraints 0
_refine_ls_restrained_S_all 1.063
_refine_ls_R_factor_all 0.1023
_refine_ls_R_factor_gt 0.0637
_refine_ls_shift/su_max 0.000
_refine_ls_shift/su_mean 0.000
_refine_ls_structure_factor_coef Fsqd
_refine_ls_weighting_details 'w=1/[\s^2^(Fo^2^)+(0.0595P)^2^+2.1120P] where P=(Fo^2^+2Fc^2^)/3'
_refine_ls_weighting_scheme calc
_refine_ls_wR_factor_gt 0.1557
_refine_ls_wR_factor_ref 0.1721
_reflns_Friedel_coverage 0.000
_reflns_number_gt 546
_reflns_number_total 810
_reflns_threshold_expression 'I > 2\s(I)'
_cod_data_source_file d5dt00525f2.cif
_cod_data_source_block xLiPcBr
_cod_depositor_comments 'Adding full bibliography for 7718578--7718579.cif.'
_cod_original_cell_volume 1240.69(11)
_cod_database_code 7718578
_shelx_shelxl_version_number 2018/1
_chemical_oxdiff_formula C32H16N8LiBr0.75
_shelx_space_group_comment
;
The symmetry employed for this shelxl refinement is uniquely defined
by the following loop, which should always be used as a source of
symmetry information in preference to the above space-group names.
They are only intended as comments.
;
_reflns_odcompleteness_completeness 99.89
_reflns_odcompleteness_iscentric 1
_reflns_odcompleteness_theta 27.42
_olex2_refinement_description
;
1. Fixed Uiso
 At 1.2 times of:
  All C(H) groups
2. Others
 Fixed Sof: Br2(0.09375)
3.a Aromatic/amide H refined with riding coordinates:
 C3(H3), C4(H4), C5(H5), C6(H6)
;
_olex2_submission_special_instructions 'No special instructions were received'
_oxdiff_exptl_absorpt_empirical_details
;
Empirical correction (ABSPACK) includes:
- Absorption correction using spherical harmonics
- Frame scaling
;
_oxdiff_exptl_absorpt_empirical_full_max 1.371
_oxdiff_exptl_absorpt_empirical_full_min 0.591

loop_
_space_group_symop_operation_xyz
'x, y, z'
'-x, -y, z'
'-y, x, z'
'y, -x, z'
'-x, y, -z+1/2'
'x, -y, -z+1/2'
'y, x, -z+1/2'
'-y, -x, -z+1/2'
'-x, -y, -z'
'x, y, -z'
'y, -x, -z'
'-y, x, -z'
'x, -y, z-1/2'
'-x, y, z-1/2'
'-y, -x, z-1/2'
'y, x, z-1/2'

loop_
_atom_site_label
_atom_site_type_symbol
_atom_site_fract_x
_atom_site_fract_y
_atom_site_fract_z
_atom_site_U_iso_or_equiv
_atom_site_adp_type
_atom_site_occupancy
_atom_site_site_symmetry_order
_atom_site_calc_flag
_atom_site_refinement_flags_posn
_atom_site_refinement_flags_adp
_atom_site_refinement_flags_occupancy
_atom_site_disorder_assembly
_atom_site_disorder_group
Li1 Li 0.500000 0.500000 0.500000 0.044(4) Uani 1 8 d S T P . .
N1 N 0.3734(2) 0.4395(2) 0.500000 0.0325(9) Uani 1 2 d S T P . .
N2 N 0.2711(2) 0.5810(2) 0.500000 0.0315(8) Uani 1 2 d S T P . .
C1 C 0.3556(3) 0.3431(3) 0.500000 0.0313(9) Uani 1 2 d S T P . .
C2 C 0.2506(3) 0.3253(3) 0.500000 0.0342(10) Uani 1 2 d S T P . .
C3 C 0.1956(3) 0.2420(3) 0.500000 0.0422(11) Uani 1 2 d S T P . .
H3 H 0.224143 0.181389 0.500000 0.051 Uiso 1 2 calc R U P . .
C4 C 0.0963(3) 0.2526(4) 0.500000 0.0513(14) Uani 1 2 d S T P . .
H4 H 0.057389 0.198004 0.500000 0.062 Uiso 1 2 calc R U P . .
C5 C 0.0541(3) 0.3429(4) 0.500000 0.0557(15) Uani 1 2 d S T P . .
H5 H -0.012729 0.347608 0.500000 0.067 Uiso 1 2 calc R U P . .
C6 C 0.1090(3) 0.4268(4) 0.500000 0.0440(12) Uani 1 2 d S T P . .
H6 H 0.080466 0.487401 0.500000 0.053 Uiso 1 2 calc R U P . .
C7 C 0.2078(3) 0.4156(3) 0.500000 0.0316(10) Uani 1 2 d S T P . .
C8 C 0.2876(3) 0.4855(3) 0.500000 0.0319(10) Uani 1 2 d S T P . .
Br2 Br 0.000000 0.000000 0.250000 0.206(2) Uani 0.75 8 d S T P . .

loop_
_atom_site_aniso_label
_atom_site_aniso_U_11
_atom_site_aniso_U_22
_atom_site_aniso_U_33
_atom_site_aniso_U_23
_atom_site_aniso_U_13
_atom_site_aniso_U_12
Li1 0.027(4) 0.027(4) 0.079(11) 0.000 0.000 0.000
N1 0.0264(18) 0.0258(18) 0.045(2) 0.000 0.000 0.0004(14)
N2 0.0300(19) 0.0301(19) 0.034(2) 0.000 0.000 0.0015(14)
C1 0.030(2) 0.032(2) 0.031(2) 0.000 0.000 -0.0023(17)
C2 0.031(2) 0.035(2) 0.036(2) 0.000 0.000 -0.0054(18)
C3 0.040(3) 0.034(2) 0.052(3) 0.000 0.000 -0.0050(19)
C4 0.038(3) 0.050(3) 0.067(4) 0.000 0.000 -0.016(2)
C5 0.027(2) 0.059(3) 0.081(4) 0.000 0.000 -0.008(2)
C6 0.028(2) 0.045(3) 0.059(3) 0.000 0.000 -0.0013(19)
C7 0.029(2) 0.032(2) 0.033(2) 0.000 0.000 -0.0042(17)
C8 0.027(2) 0.035(2) 0.034(2) 0.000 0.000 0.0007(17)
Br2 0.0524(7) 0.0524(7) 0.513(6) 0.000 0.000 0.000

loop_
_atom_type_symbol
_atom_type_description
_atom_type_scat_dispersion_real
_atom_type_scat_dispersion_imag
_atom_type_scat_source
C C 0.0033 0.0016 'International Tables Vol C Tables 4.2.6.8 and 6.1.1.4'
H H 0.0000 0.0000 'International Tables Vol C Tables 4.2.6.8 and 6.1.1.4'
Br Br -0.2901 2.4595 'International Tables Vol C Tables 4.2.6.8 and 6.1.1.4'
Li Li -0.0003 0.0001 'International Tables Vol C Tables 4.2.6.8 and 6.1.1.4'
N N 0.0061 0.0033 'International Tables Vol C Tables 4.2.6.8 and 6.1.1.4'

loop_
_geom_angle_atom_site_label_1
_geom_angle_atom_site_label_2
_geom_angle_atom_site_label_3
_geom_angle
_geom_angle_site_symmetry_1
_geom_angle_site_symmetry_3
_geom_angle_publ_flag
Li1 Li1 Li1 180.0 5_656 5_655 ?
N1 Li1 Li1 90.0 9_666 5_655 ?
N1 Li1 Li1 90.0 . 5_656 ?
N1 Li1 Li1 90.0 9_666 5_656 ?
N1 Li1 Li1 90.0 11_566 5_655 ?
N1 Li1 Li1 90.0 3_655 5_655 ?
N1 Li1 Li1 90.0 11_566 5_656 ?
N1 Li1 Li1 90.0 . 5_655 ?
N1 Li1 Li1 90.0 3_655 5_656 ?
N1 Li1 N1 90.0 . 3_655 ?
N1 Li1 N1 90.0 . 11_566 ?
N1 Li1 N1 90.0 9_666 11_566 ?
N1 Li1 N1 90.0 9_666 3_655 ?
N1 Li1 N1 180.0 11_566 3_655 ?
N1 Li1 N1 180.0 . 9_666 ?
C1 N1 Li1 126.0(3) . . ?
C8 N1 Li1 126.2(3) . . ?
C8 N1 C1 107.8(3) . . ?
C1 N2 C8 121.6(4) 11_566 . ?
N1 C1 C2 110.1(4) . . ?
N2 C1 N1 128.1(4) 3_655 . ?
N2 C1 C2 121.8(4) 3_655 . ?
C3 C2 C1 133.1(4) . . ?
C3 C2 C7 121.2(4) . . ?
C7 C2 C1 105.8(4) . . ?
C2 C3 H3 121.3 . . ?
C4 C3 C2 117.4(4) . . ?
C4 C3 H3 121.3 . . ?
C3 C4 H4 119.4 . . ?
C5 C4 C3 121.1(4) . . ?
C5 C4 H4 119.4 . . ?
C4 C5 H5 119.1 . . ?
C4 C5 C6 121.8(4) . . ?
C6 C5 H5 119.1 . . ?
C5 C6 H6 121.6 . . ?
C7 C6 C5 116.7(4) . . ?
C7 C6 H6 121.6 . . ?
C2 C7 C8 105.8(4) . . ?
C6 C7 C2 121.8(4) . . ?
C6 C7 C8 132.3(4) . . ?
N1 C8 C7 110.5(3) . . ?
N2 C8 N1 128.0(4) . . ?
N2 C8 C7 121.4(4) . . ?

loop_
_geom_bond_atom_site_label_1
_geom_bond_atom_site_label_2
_geom_bond_distance
_geom_bond_site_symmetry_2
_geom_bond_publ_flag
Li1 Li1 3.2218(2) 5_655 ?
Li1 Li1 3.2218(2) 5_656 ?
Li1 N1 1.947(3) 11_566 ?
Li1 N1 1.947(3) 9_666 ?
Li1 N1 1.947(3) 3_655 ?
Li1 N1 1.947(3) . ?
N1 C1 1.360(5) . ?
N1 C8 1.351(5) . ?
N2 C1 1.331(5) 11_566 ?
N2 C8 1.344(5) . ?
C1 C2 1.477(6) . ?
C2 C3 1.386(6) . ?
C2 C7 1.386(6) . ?
C3 H3 0.9300 . ?
C3 C4 1.385(6) . ?
C4 H4 0.9300 . ?
C4 C5 1.383(7) . ?
C5 H5 0.9300 . ?
C5 C6 1.391(7) . ?
C6 H6 0.9300 . ?
C6 C7 1.379(6) . ?
C7 C8 1.472(6) . ?

loop_
_geom_torsion_atom_site_label_1
_geom_torsion_atom_site_label_2
_geom_torsion_atom_site_label_3
_geom_torsion_atom_site_label_4
_geom_torsion
_geom_torsion_site_symmetry_1
_geom_torsion_site_symmetry_2
_geom_torsion_site_symmetry_3
_geom_torsion_site_symmetry_4
_geom_torsion_publ_flag
Li1 N1 C1 N2 0.0 . . . 3_655 ?
Li1 N1 C1 C2 180.0 . . . . ?
Li1 N1 C8 N2 0.0 . . . . ?
Li1 N1 C8 C7 180.0 . . . . ?
N1 C1 C2 C3 180.0 . . . . ?
N1 C1 C2 C7 0.0 . . . . ?
N2 C1 C2 C3 0.0 3_655 . . . ?
N2 C1 C2 C7 180.0 3_655 . . . ?
C1 N1 C8 N2 180.0 . . . . ?
C1 N1 C8 C7 0.0 . . . . ?
C1 N2 C8 N1 0.0 11_566 . . . ?
C1 N2 C8 C7 180.0 11_566 . . . ?
C1 C2 C3 C4 180.0 . . . . ?
C1 C2 C7 C6 180.0 . . . . ?
C1 C2 C7 C8 0.0 . . . . ?
C2 C3 C4 C5 0.0 . . . . ?
C2 C7 C8 N1 0.0 . . . . ?
C2 C7 C8 N2 180.0 . . . . ?
C3 C2 C7 C6 0.0 . . . . ?
C3 C2 C7 C8 180.0 . . . . ?
C3 C4 C5 C6 0.0 . . . . ?
C4 C5 C6 C7 0.0 . . . . ?
C5 C6 C7 C2 0.0 . . . . ?
C5 C6 C7 C8 180.0 . . . . ?
C6 C7 C8 N1 180.0 . . . . ?
C6 C7 C8 N2 0.0 . . . . ?
C7 C2 C3 C4 0.0 . . . . ?
C8 N1 C1 N2 180.0 . . . 3_655 ?
C8 N1 C1 C2 0.0 . . . . ?
